data_2205061
loop_
_publ_author_name
'Zavodnik, Valery E.'
'Shutalev, Anatoly D.'
'Gurskaya, Galina V.'
'Stash, Adam I. '
'Tsirelson, Vladimir G.'

_publ_section_title
;
 5-Acetyl-4,6-dimethyl-1,2,3,4-tetrahydropyrimidin-2-one
;
_journal_issue 2
_journal_name_full 'Acta Crystallographica Section E'
_journal_page_first o365
_journal_page_last o367
_journal_paper_doi 10.1107/S1600536805000383
_journal_volume 61
_journal_year 2005
_chemical_formula_iupac 'C8 H12 N2 O2'
_chemical_formula_moiety 'C8 H12 N2 O2'
_chemical_formula_sum 'C8 H12 N2 O2'
_chemical_formula_weight 168.20
_chemical_name_systematic
;
5-acetyl-4,6-dimethyl-1,2,3,4-tetrahydropyrimidin-2-one
;
_space_group_IT_number 15
_symmetry_cell_setting monoclinic
_symmetry_space_group_name_Hall '-C 2yc'
_symmetry_space_group_name_H-M 'C 1 2/c 1'
_atom_sites_solution_hydrogens difmap
_atom_sites_solution_primary direct
_atom_sites_solution_secondary difmap
_audit_creation_method SHELXL97
_cell_angle_alpha 90.00
_cell_angle_beta 103.37(3)
_cell_angle_gamma 90.00
_cell_formula_units_Z 8
_cell_length_a 14.473(3)
_cell_length_b 6.9940(10)
_cell_length_c 17.200(3)
_cell_measurement_reflns_used 24
_cell_measurement_temperature 293(2)
_cell_measurement_theta_max 12.4
_cell_measurement_theta_min 11.7
_cell_volume 1693.9(6)
_computing_cell_refinement 'CAD-4-PC Software'
_computing_data_collection 'CAD-4-PC Software (Enraf--Nonius, 1993)'
_computing_data_reduction 'CAD-4-PC Software'
_computing_molecular_graphics 'SHELXL97 (Sheldrick, 1997)'
_computing_publication_material 'SHELXL97 and CIFTAB (Sheldrick, 1997)'
_computing_structure_refinement 'SHELXL97 (Sheldrick, 1997)'
_computing_structure_solution 'SHELXS97 (Sheldrick, 1997)'
_diffrn_ambient_temperature 293(2)
_diffrn_measured_fraction_theta_full 1.000
_diffrn_measured_fraction_theta_max 1.000
_diffrn_measurement_device_type 'Enraf--Nonius CAD-4'
_diffrn_measurement_method \q-2\q
_diffrn_radiation_monochromator beta-filter
_diffrn_radiation_source 'fine-focus sealed tube'
_diffrn_radiation_type MoK\a
_diffrn_radiation_wavelength 0.71073
_diffrn_reflns_av_R_equivalents 0.0193
_diffrn_reflns_av_sigmaI/netI 0.0353
_diffrn_reflns_limit_h_max 15
_diffrn_reflns_limit_h_min -17
_diffrn_reflns_limit_k_max 8
_diffrn_reflns_limit_k_min 0
_diffrn_reflns_limit_l_max 15
_diffrn_reflns_limit_l_min -21
_diffrn_reflns_number 1712
_diffrn_reflns_theta_full 25.97
_diffrn_reflns_theta_max 25.97
_diffrn_reflns_theta_min 2.43
_diffrn_standards_decay_% 0.5
_diffrn_standards_interval_time 60
_diffrn_standards_number 3
_exptl_absorpt_coefficient_mu 0.096
_exptl_absorpt_correction_type none
_exptl_crystal_colour colourless
_exptl_crystal_density_diffrn 1.319
_exptl_crystal_density_meas ?
_exptl_crystal_density_method .
_exptl_crystal_description prism
_exptl_crystal_F_000 720
_exptl_crystal_size_max 0.46
_exptl_crystal_size_mid 0.42
_exptl_crystal_size_min 0.12
_refine_diff_density_max 0.190
_refine_diff_density_min -0.119
_refine_ls_extinction_coef 0.0043(12)
_refine_ls_extinction_expression Fc^*^=kFc[1+0.001xFc^2^\l^3^/sin(2\q)]^-1/4^
_refine_ls_extinction_method 'SHELXL97 (Sheldrick, 1997)'
_refine_ls_goodness_of_fit_ref 1.070
_refine_ls_hydrogen_treatment refall
_refine_ls_matrix_type full
_refine_ls_number_parameters 158
_refine_ls_number_reflns 1660
_refine_ls_number_restraints 0
_refine_ls_restrained_S_all 1.070
_refine_ls_R_factor_all 0.0520
_refine_ls_R_factor_gt 0.0294
_refine_ls_shift/su_max 0.000
_refine_ls_shift/su_mean 0.000
_refine_ls_structure_factor_coef Fsqd
_refine_ls_weighting_details 'calc w = 1/[\s^2^(Fo^2^)+(0.0592P)^2^+0.1584P] where P = (Fo^2^+2Fc^2^)/3'
_refine_ls_weighting_scheme calc
_refine_ls_wR_factor_gt 0.0919
_refine_ls_wR_factor_ref 0.0948
_reflns_number_gt 1187
_reflns_number_total 1660
_reflns_threshold_expression I>2\s(I)
_cod_data_source_file gh6009.cif
_cod_data_source_block I
_cod_original_sg_symbol_H-M 'C 2/c'
_cod_database_code 2205061
_cod_database_fobs_code 2205061

loop_
_symmetry_equiv_pos_as_xyz
'x, y, z'
'-x, y, -z+1/2'
'x+1/2, y+1/2, z'
'-x+1/2, y+1/2, -z+1/2'
'-x, -y, -z'
'x, -y, z-1/2'
'-x+1/2, -y+1/2, -z'
'x+1/2, -y+1/2, z-1/2'

loop_
_atom_site_label
_atom_site_fract_x
_atom_site_fract_y
_atom_site_fract_z
_atom_site_U_iso_or_equiv
_atom_site_adp_type
_atom_site_calc_flag
_atom_site_occupancy
_atom_site_type_symbol
O1 0.31811(7) 0.72513(15) 0.42729(5) 0.0529(3) Uani d 1 O
O2 0.11886(8) -0.00279(14) 0.27906(6) 0.0581(3) Uani d 1 O
N1 0.19369(8) 0.53897(15) 0.44034(6) 0.0407(3) Uani d 1 N
N3 0.27067(7) 0.48107(15) 0.34084(6) 0.0387(3) Uani d 1 N
C2 0.26391(9) 0.59101(17) 0.40215(7) 0.0375(3) Uani d 1 C
C4 0.19446(8) 0.35429(17) 0.30044(7) 0.0376(3) Uani d 1 C
C5 0.14675(8) 0.26497(17) 0.36127(7) 0.0356(3) Uani d 1 C
C5' 0.10586(9) 0.07488(18) 0.33966(7) 0.0396(3) Uani d 1 C
C5'' 0.04751(11) -0.0303(2) 0.38736(9) 0.0506(4) Uani d 1 C
C6 0.14486(8) 0.36756(17) 0.42763(7) 0.0358(3) Uani d 1 C
C4' 0.12405(11) 0.4592(2) 0.23516(8) 0.0519(4) Uani d 1 C
C6' 0.09575(11) 0.3223(2) 0.49339(8) 0.0473(3) Uani d 1 C
H1 0.1901(11) 0.607(2) 0.4810(9) 0.049(4) Uiso d 1 H
H3 0.3106(11) 0.510(2) 0.3153(9) 0.042(4) Uiso d 1 H
H4 0.2235(9) 0.255(2) 0.2758(8) 0.039(3) Uiso d 1 H
H41' 0.1562(13) 0.509(2) 0.1965(11) 0.069(5) Uiso d 1 H
H42' 0.0723(13) 0.378(3) 0.2094(10) 0.067(5) Uiso d 1 H
H43' 0.0966(12) 0.569(2) 0.2588(10) 0.057(4) Uiso d 1 H
H51'' 0.0255(13) -0.147(3) 0.3555(11) 0.075(5) Uiso d 1 H
H52'' 0.0840(14) -0.061(3) 0.4421(12) 0.080(6) Uiso d 1 H
H53'' -0.0068(13) 0.047(3) 0.3957(10) 0.071(5) Uiso d 1 H
H61' 0.1204(16) 0.213(3) 0.5214(13) 0.095(7) Uiso d 1 H
H62' 0.0987(13) 0.435(3) 0.5288(11) 0.076(5) Uiso d 1 H
H63' 0.0284(16) 0.309(3) 0.4739(12) 0.089(6) Uiso d 1 H

loop_
_atom_site_aniso_label
_atom_site_aniso_U_11
_atom_site_aniso_U_22
_atom_site_aniso_U_33
_atom_site_aniso_U_12
_atom_site_aniso_U_13
_atom_site_aniso_U_23
O1 0.0623(6) 0.0563(6) 0.0438(5) -0.0194(5) 0.0197(4) -0.0117(4)
O2 0.0692(7) 0.0551(6) 0.0602(7) -0.0178(5) 0.0360(5) -0.0197(5)
N1 0.0500(6) 0.0413(5) 0.0353(5) -0.0029(5) 0.0189(4) -0.0063(4)
N3 0.0398(5) 0.0449(6) 0.0351(5) -0.0054(4) 0.0164(4) -0.0017(4)
C2 0.0418(6) 0.0402(6) 0.0307(5) -0.0008(5) 0.0088(5) 0.0007(5)
C4 0.0432(6) 0.0392(6) 0.0343(6) -0.0034(5) 0.0171(5) -0.0060(5)
C5 0.0364(6) 0.0392(6) 0.0339(6) 0.0022(5) 0.0140(4) 0.0015(5)
C5' 0.0383(6) 0.0425(6) 0.0404(6) 0.0006(5) 0.0144(5) -0.0017(5)
C5'' 0.0597(9) 0.0486(8) 0.0472(8) -0.0113(7) 0.0198(7) 0.0013(6)
C6 0.0366(6) 0.0383(6) 0.0346(6) 0.0047(5) 0.0124(4) 0.0027(5)
C4' 0.0551(8) 0.0644(9) 0.0351(6) -0.0096(7) 0.0081(6) 0.0031(6)
C6' 0.0558(8) 0.0506(8) 0.0429(7) 0.0000(7) 0.0265(6) -0.0004(6)

loop_
_atom_type_symbol
_atom_type_description
_atom_type_scat_dispersion_real
_atom_type_scat_dispersion_imag
_atom_type_scat_source
C C 0.0033 0.0016 'International Tables Vol C Tables 4.2.6.8 and 6.1.1.4'
H H 0.0000 0.0000 'International Tables Vol C Tables 4.2.6.8 and 6.1.1.4'
N N 0.0061 0.0033 'International Tables Vol C Tables 4.2.6.8 and 6.1.1.4'
O O 0.0106 0.0060 'International Tables Vol C Tables 4.2.6.8 and 6.1.1.4'

loop_
_geom_angle_atom_site_label_1
_geom_angle_atom_site_label_2
_geom_angle_atom_site_label_3
_geom_angle
C2 N1 C6 123.98(10)
C2 N1 H1 115.5(10)
C6 N1 H1 119.1(10)
C2 N3 C4 122.94(10)
C2 N3 H3 117.9(10)
C4 N3 H3 116.1(10)
O1 C2 N3 124.11(11)
O1 C2 N1 120.77(11)
N3 C2 N1 115.03(11)
N3 C4 C5 109.67(9)
N3 C4 C4' 111.24(11)
C5 C4 C4' 111.99(11)
N3 C4 H4 106.8(8)
C5 C4 H4 108.9(8)
C4' C4 H4 108.0(8)
C6 C5 C5' 127.45(10)
C6 C5 C4 117.71(10)
C5' C5 C4 114.83(10)
O2 C5' C5 118.93(11)
O2 C5' C5'' 117.63(12)
C5 C5' C5'' 123.43(11)
C5' C5'' H51'' 104.5(11)
C5' C5'' H52'' 112.4(11)
H51'' C5'' H52'' 112.5(15)
C5' C5'' H53'' 112.2(11)
H51'' C5'' H53'' 111.3(15)
H52'' C5'' H53'' 104.2(15)
C5 C6 N1 118.90(10)
C5 C6 C6' 128.93(12)
N1 C6 C6' 112.16(10)
C4 C4' H41' 109.6(10)
C4 C4' H42' 111.8(10)
H41' C4' H42' 110.2(14)
C4 C4' H43' 109.5(9)
H41' C4' H43' 107.9(14)
H42' C4' H43' 107.7(15)
C6 C6' H61' 111.8(15)
C6 C6' H62' 109.5(11)
H61' C6' H62' 112.3(16)
C6 C6' H63' 112.1(13)
H61' C6' H63' 109.8(18)
H62' C6' H63' 100.8(16)

loop_
_geom_bond_atom_site_label_1
_geom_bond_atom_site_label_2
_geom_bond_distance
O1 C2 1.2350(15)
O2 C5' 1.2279(15)
N1 C2 1.3803(16)
N1 C6 1.3831(16)
N1 H1 0.858(16)
N3 C2 1.3270(15)
N3 C4 1.4598(16)
N3 H3 0.828(17)
C4 C5 1.5152(15)
C4 C4' 1.5192(19)
C4 H4 0.959(14)
C5 C6 1.3538(16)
C5 C5' 1.4677(17)
C5' C5'' 1.4993(18)
C5'' H51'' 0.991(19)
C5'' H52'' 0.99(2)
C5'' H53'' 0.991(19)
C6 C6' 1.5021(16)
C4' H41' 0.960(19)
C4' H42' 0.963(19)
C4' H43' 0.997(18)
C6' H61' 0.93(2)
C6' H62' 0.99(2)
C6' H63' 0.96(2)

loop_
_geom_hbond_atom_site_label_D
_geom_hbond_atom_site_label_H
_geom_hbond_atom_site_label_A
_geom_hbond_site_symmetry_A
_geom_hbond_distance_DH
_geom_hbond_distance_HA
_geom_hbond_distance_DA
_geom_hbond_angle_DHA
N1 H1 O1 7_566 0.858(16) 1.991(17) 2.8487(15) 177.7(14)
N3 H3 O2 4 0.828(17) 2.110(17) 2.8891(16) 156.8(13)
